data_7002098
loop_
_publ_author_name
'Ledger, Araminta E. W.'
'Mahon, Mary F.'
'Whittlesey, Michael K.'
'Williams, Jonathan M. J.'

_publ_section_title
;
 [Ru(NHC)(xantphos)(CO)H2] complexes: intramolecular C--H activation
 and applications in C--C bond formation
;
_journal_issue 35
_journal_name_full 'Dalton Transactions'
_journal_page_first 6941
_journal_paper_doi 10.1039/b906010c
_journal_year 2009
_chemical_formula_sum 'C56 H47 Cl2 O2 P3 Ru'
_chemical_formula_weight 1016.82
_chemical_name_systematic
;
?
;
_space_group_IT_number 2
_symmetry_cell_setting triclinic
_symmetry_space_group_name_Hall '-P 1'
_symmetry_space_group_name_H-M 'P -1'
_atom_sites_solution_hydrogens geom
_atom_sites_solution_primary direct
_atom_sites_solution_secondary difmap
_audit_creation_method SHELXL-97
_cell_angle_alpha 71.9740(10)
_cell_angle_beta 82.1580(10)
_cell_angle_gamma 89.6640(10)
_cell_formula_units_Z 2
_cell_length_a 10.4940(2)
_cell_length_b 12.3400(2)
_cell_length_c 19.1250(3)
_cell_measurement_reflns_used 22475
_cell_measurement_temperature 150(2)
_cell_measurement_theta_max 27.485
_cell_measurement_theta_min 2.910
_cell_volume 2331.29(7)
_computing_cell_refinement 'HKL Scalepack (Otwinowski & Minor 1997)'
_computing_data_collection 'Collect (Bruker AXS BV, 1997-2004)'
_computing_data_reduction 'Denzo & Scalepack (Otwinowski & Minor,1997)'
_computing_molecular_graphics 'ORTEX (P.McArdle, 1995)'
_computing_publication_material 'SHELXL-97/2 (Sheldrick,1997)'
_computing_structure_refinement 'SHELXL-97/2 (Sheldrick, 1997)'
_computing_structure_solution 'SHELXS-97 (Sheldrick, 1990)'
_diffrn_ambient_temperature 150(2)
_diffrn_measured_fraction_theta_full 0.983
_diffrn_measured_fraction_theta_max 0.983
_diffrn_measurement_device_type '95mm CCD camera on \k-goniostat'
_diffrn_measurement_method CCD
_diffrn_radiation_monochromator 'horizonally mounted graphite crystal'
_diffrn_radiation_source 'fine-focus sealed tube'
_diffrn_radiation_type MoK\a
_diffrn_radiation_wavelength 0.71073
_diffrn_reflns_av_R_equivalents 0.0263
_diffrn_reflns_av_sigmaI/netI 0.0420
_diffrn_reflns_limit_h_max 13
_diffrn_reflns_limit_h_min -13
_diffrn_reflns_limit_k_max 16
_diffrn_reflns_limit_k_min -16
_diffrn_reflns_limit_l_max 24
_diffrn_reflns_limit_l_min -24
_diffrn_reflns_number 28901
_diffrn_reflns_theta_full 27.57
_diffrn_reflns_theta_max 27.57
_diffrn_reflns_theta_min 3.59
_exptl_absorpt_coefficient_mu 0.597
_exptl_absorpt_correction_T_max 0.901
_exptl_absorpt_correction_T_min 0.876
_exptl_absorpt_correction_type multi-scan
_exptl_absorpt_process_details
;
multi-scan from symmetry-related measurements
Sortav (Blessing 1995)
;
_exptl_crystal_density_diffrn 1.449
_exptl_crystal_density_method 'not measured'
_exptl_crystal_description block
_exptl_crystal_F_000 1044
_exptl_crystal_size_max 0.43
_exptl_crystal_size_mid 0.20
_exptl_crystal_size_min 0.15
_refine_diff_density_max 1.201
_refine_diff_density_min -1.173
_refine_diff_density_rms 0.071
_refine_ls_extinction_method none
_refine_ls_goodness_of_fit_ref 1.032
_refine_ls_hydrogen_treatment mixed
_refine_ls_matrix_type full
_refine_ls_number_parameters 582
_refine_ls_number_reflns 10584
_refine_ls_number_restraints 2
_refine_ls_restrained_S_all 1.032
_refine_ls_R_factor_all 0.0391
_refine_ls_R_factor_gt 0.0321
_refine_ls_shift/su_max 0.001
_refine_ls_shift/su_mean 0.000
_refine_ls_structure_factor_coef Fsqd
_refine_ls_weighting_details 'calc w=1/[\s^2^(Fo^2^)+(0.0281P)^2^+2.2389P] where P=(Fo^2^+2Fc^2^)/3'
_refine_ls_weighting_scheme calc
_refine_ls_wR_factor_gt 0.0767
_refine_ls_wR_factor_ref 0.0808
_reflns_number_gt 9312
_reflns_number_total 10584
_reflns_threshold_expression >2sigma(I)
_cod_data_source_file b906010c.txt
_cod_data_source_block k09mkw5
_cod_depositor_comments
;
The following automatic conversions were performed:
'_symmetry_cell_setting' value 'Triclinic' changed to 'triclinic'
according to '/home/saulius/struct/CIF-dictionaries/cif_core.dic'
dictionary named 'cif_core.dic' version 2.4.1 from 2010-06-29.

Automatic conversion script
Id: cif_fix_enum 1527 2010-12-29 10:47:43Z saulius 
;
_cod_original_sg_symbol_H-M P-1
_cod_database_code 7002098

loop_
_symmetry_equiv_pos_as_xyz
'x, y, z'
'-x, -y, -z'

loop_
_atom_site_label
_atom_site_type_symbol
_atom_site_fract_x
_atom_site_fract_y
_atom_site_fract_z
_atom_site_U_iso_or_equiv
_atom_site_adp_type
_atom_site_occupancy
_atom_site_symmetry_multiplicity
_atom_site_calc_flag
_atom_site_refinement_flags
_atom_site_disorder_assembly
_atom_site_disorder_group
Ru1 Ru 0.724145(14) 0.150523(12) 0.294743(8) 0.01372(5) Uani 1 1 d D . .
Cl1 Cl 0.39731(8) -0.08322(6) 0.15746(4) 0.05029(18) Uani 1 1 d . . .
Cl2 Cl 0.34043(8) 0.06518(7) 0.01468(4) 0.05186(19) Uani 1 1 d . . .
P1 P 0.84239(5) 0.16214(4) 0.17615(3) 0.01555(10) Uani 1 1 d . . .
P2 P 0.72618(5) 0.33645(4) 0.29533(3) 0.01527(10) Uani 1 1 d . . .
P3 P 0.75084(5) -0.03607(4) 0.36535(3) 0.01450(10) Uani 1 1 d . . .
O1 O 0.47241(15) 0.15105(15) 0.23160(10) 0.0331(4) Uani 1 1 d . . .
O2 O 0.70732(13) 0.39690(11) 0.14143(8) 0.0186(3) Uani 1 1 d . . .
C1 C 0.5669(2) 0.14886(17) 0.25642(11) 0.0201(4) Uani 1 1 d . . .
C2 C 0.77176(19) 0.36291(17) 0.37846(11) 0.0184(4) Uani 1 1 d . . .
C3 C 0.8137(2) 0.27575(18) 0.43564(12) 0.0222(4) Uani 1 1 d . . .
H3 H 0.8157 0.2001 0.4330 0.027 Uiso 1 1 calc R . .
C4 C 0.8528(2) 0.2986(2) 0.49663(13) 0.0282(5) Uani 1 1 d . . .
H4 H 0.8796 0.2383 0.5357 0.034 Uiso 1 1 calc R . .
C5 C 0.8526(2) 0.4084(2) 0.50050(12) 0.0283(5) Uani 1 1 d . . .
H5 H 0.8828 0.4242 0.5411 0.034 Uiso 1 1 calc R . .
C6 C 0.8082(2) 0.49577(19) 0.44505(13) 0.0288(5) Uani 1 1 d . . .
H6 H 0.8061 0.5711 0.4482 0.035 Uiso 1 1 calc R . .
C7 C 0.7667(2) 0.47275(18) 0.38496(12) 0.0244(4) Uani 1 1 d . . .
H7 H 0.7344 0.5325 0.3478 0.029 Uiso 1 1 calc R . .
C8 C 0.5724(2) 0.40936(17) 0.28964(11) 0.0190(4) Uani 1 1 d . . .
C9 C 0.4641(2) 0.35193(18) 0.33644(13) 0.0257(5) Uani 1 1 d . . .
H9 H 0.4714 0.2771 0.3691 0.031 Uiso 1 1 calc R . .
C10 C 0.3452(2) 0.4024(2) 0.33618(15) 0.0327(5) Uani 1 1 d . . .
H10 H 0.2723 0.3628 0.3691 0.039 Uiso 1 1 calc R . .
C11 C 0.3334(2) 0.5106(2) 0.28786(15) 0.0333(5) Uani 1 1 d . . .
H11 H 0.2523 0.5452 0.2874 0.040 Uiso 1 1 calc R . .
C12 C 0.4395(3) 0.5680(2) 0.24036(14) 0.0344(6) Uani 1 1 d . . .
H12 H 0.4309 0.6417 0.2066 0.041 Uiso 1 1 calc R . .
C13 C 0.5596(2) 0.51874(18) 0.24143(13) 0.0272(5) Uani 1 1 d . . .
H13 H 0.6326 0.5596 0.2094 0.033 Uiso 1 1 calc R . .
C14 C 0.83972(19) 0.43406(16) 0.22184(11) 0.0177(4) Uani 1 1 d . . .
C15 C 0.9527(2) 0.48179(17) 0.23261(12) 0.0211(4) Uani 1 1 d . . .
H15 H 0.9679 0.4751 0.2816 0.025 Uiso 1 1 calc R . .
C16 C 1.0437(2) 0.53931(18) 0.17224(12) 0.0246(4) Uani 1 1 d . . .
H16 H 1.1203 0.5715 0.1803 0.029 Uiso 1 1 calc R . .
C17 C 1.0225(2) 0.54943(17) 0.10081(12) 0.0235(4) Uani 1 1 d . . .
H17 H 1.0843 0.5890 0.0598 0.028 Uiso 1 1 calc R . .
C18 C 0.9112(2) 0.50204(17) 0.08863(11) 0.0211(4) Uani 1 1 d . . .
H18 H 0.8964 0.5087 0.0396 0.025 Uiso 1 1 calc R . .
C19 C 0.82245(19) 0.44493(16) 0.14902(11) 0.0171(4) Uani 1 1 d . . .
C20 C 0.70884(19) 0.34544(17) 0.08635(11) 0.0178(4) Uani 1 1 d . . .
C21 C 0.76679(18) 0.24059(17) 0.09246(11) 0.0175(4) Uani 1 1 d . . .
C22 C 0.7594(2) 0.19658(17) 0.03377(11) 0.0213(4) Uani 1 1 d . . .
H22 H 0.8004 0.1275 0.0345 0.026 Uiso 1 1 calc R . .
C23 C 0.6943(2) 0.25041(19) -0.02538(12) 0.0251(4) Uani 1 1 d . . .
H23 H 0.6904 0.2175 -0.0639 0.030 Uiso 1 1 calc R . .
C24 C 0.6348(2) 0.35203(19) -0.02843(12) 0.0262(5) Uani 1 1 d . . .
H24 H 0.5891 0.3886 -0.0684 0.031 Uiso 1 1 calc R . .
C25 C 0.6429(2) 0.39963(18) 0.02787(12) 0.0227(4) Uani 1 1 d . . .
H25 H 0.6031 0.4695 0.0263 0.027 Uiso 1 1 calc R . .
C26 C 1.00807(19) 0.22436(16) 0.14968(11) 0.0188(4) Uani 1 1 d . . .
C27 C 1.07392(19) 0.24318(17) 0.20368(12) 0.0208(4) Uani 1 1 d . . .
H27 H 1.0318 0.2267 0.2532 0.025 Uiso 1 1 calc R . .
C28 C 1.2008(2) 0.28594(19) 0.18576(13) 0.0270(5) Uani 1 1 d . . .
H28 H 1.2449 0.2981 0.2231 0.032 Uiso 1 1 calc R . .
C29 C 1.2627(2) 0.31085(19) 0.11340(14) 0.0297(5) Uani 1 1 d . . .
H29 H 1.3494 0.3397 0.1011 0.036 Uiso 1 1 calc R . .
C30 C 1.1980(2) 0.29357(19) 0.05941(13) 0.0291(5) Uani 1 1 d . . .
H30 H 1.2403 0.3114 0.0098 0.035 Uiso 1 1 calc R . .
C31 C 1.0714(2) 0.25030(18) 0.07683(12) 0.0250(5) Uani 1 1 d . . .
H31 H 1.0280 0.2384 0.0392 0.030 Uiso 1 1 calc R . .
C32 C 0.8612(2) 0.02441(17) 0.15735(11) 0.0188(4) Uani 1 1 d . . .
C33 C 0.7491(2) -0.04014(18) 0.16448(12) 0.0235(4) Uani 1 1 d . . .
H33 H 0.6684 -0.0121 0.1786 0.028 Uiso 1 1 calc R . .
C34 C 0.7529(2) -0.14464(19) 0.15132(13) 0.0306(5) Uani 1 1 d . . .
H34 H 0.6754 -0.1875 0.1565 0.037 Uiso 1 1 calc R . .
C35 C 0.8700(3) -0.1864(2) 0.13055(14) 0.0348(6) Uani 1 1 d . . .
H35 H 0.8730 -0.2574 0.1208 0.042 Uiso 1 1 calc R . .
C36 C 0.9808(2) -0.12489(15) 0.12416(11) 0.0340(5) Uani 1 1 d . . .
H36 H 1.0611 -0.1544 0.1108 0.041 Uiso 1 1 calc R . .
C57 C 0.4142(2) 0.05780(15) 0.09301(11) 0.0466(7) Uani 1 1 d R . .
H57A H 0.3744 0.1121 0.1174 0.056 Uiso 1 1 calc R . .
H57B H 0.5068 0.0799 0.0773 0.056 Uiso 1 1 calc R . .
C37 C 0.9784(2) -0.01837(19) 0.13693(12) 0.0264(5) Uani 1 1 d . . .
H37 H 1.0564 0.0240 0.1316 0.032 Uiso 1 1 calc R . .
C38 C 0.89218(18) -0.10900(16) 0.33656(10) 0.0158(4) Uani 1 1 d . . .
C39 C 0.8841(2) -0.21527(17) 0.32611(12) 0.0217(4) Uani 1 1 d . . .
H39 H 0.8025 -0.2531 0.3335 0.026 Uiso 1 1 calc R . .
C40 C 0.9951(2) -0.26665(18) 0.30490(14) 0.0284(5) Uani 1 1 d . . .
H40 H 0.9885 -0.3390 0.2976 0.034 Uiso 1 1 calc R . .
C41 C 1.1139(2) -0.21324(19) 0.29454(13) 0.0272(5) Uani 1 1 d . . .
H41 H 1.1892 -0.2490 0.2805 0.033 Uiso 1 1 calc R . .
C42 C 1.1239(2) -0.10708(18) 0.30458(13) 0.0242(4) Uani 1 1 d . . .
H42 H 1.2059 -0.0702 0.2978 0.029 Uiso 1 1 calc R . .
C43 C 1.01331(19) -0.05502(17) 0.32462(12) 0.0202(4) Uani 1 1 d . . .
H43 H 1.0202 0.0184 0.3303 0.024 Uiso 1 1 calc R . .
C44 C 0.62396(18) -0.14838(16) 0.38496(11) 0.0180(4) Uani 1 1 d . . .
C45 C 0.6110(2) -0.24081(19) 0.45020(12) 0.0272(5) Uani 1 1 d . . .
H45 H 0.6619 -0.2421 0.4878 0.033 Uiso 1 1 calc R . .
C46 C 0.5238(2) -0.3314(2) 0.46063(14) 0.0321(5) Uani 1 1 d . . .
H46 H 0.5149 -0.3935 0.5054 0.039 Uiso 1 1 calc R . .
C47 C 0.4506(2) -0.33049(19) 0.40577(14) 0.0301(5) Uani 1 1 d . . .
H47 H 0.3942 -0.3936 0.4116 0.036 Uiso 1 1 calc R . .
C48 C 0.4595(2) -0.2377(2) 0.34259(14) 0.0313(5) Uani 1 1 d . . .
H48 H 0.4069 -0.2359 0.3056 0.038 Uiso 1 1 calc R . .
C49 C 0.5448(2) -0.14673(18) 0.33235(12) 0.0233(4) Uani 1 1 d . . .
H49 H 0.5490 -0.0827 0.2888 0.028 Uiso 1 1 calc R . .
C50 C 0.77078(19) -0.05031(16) 0.46212(11) 0.0173(4) Uani 1 1 d . . .
C51 C 0.8673(2) -0.11264(19) 0.49787(12) 0.0262(5) Uani 1 1 d . . .
H51 H 0.9342 -0.1408 0.4702 0.031 Uiso 1 1 calc R . .
C52 C 0.8670(2) -0.1341(2) 0.57363(13) 0.0304(5) Uani 1 1 d . . .
H52 H 0.9340 -0.1761 0.5971 0.036 Uiso 1 1 calc R . .
C53 C 0.7707(2) -0.09526(19) 0.61498(12) 0.0253(5) Uani 1 1 d . . .
H53 H 0.7698 -0.1121 0.6670 0.030 Uiso 1 1 calc R . .
C54 C 0.6749(2) -0.03137(18) 0.58029(12) 0.0258(5) Uani 1 1 d . . .
H54 H 0.6088 -0.0031 0.6083 0.031 Uiso 1 1 calc R . .
C55 C 0.6758(2) -0.00884(18) 0.50450(12) 0.0233(4) Uani 1 1 d . . .
H55 H 0.6103 0.0357 0.4810 0.028 Uiso 1 1 calc R . .
H1 H 0.647(2) 0.146(2) 0.3738(7) 0.034(7) Uiso 1 1 d D . .
H2 H 0.8542(13) 0.155(2) 0.3289(13) 0.028(6) Uiso 1 1 d D . .

loop_
_atom_site_aniso_label
_atom_site_aniso_U_11
_atom_site_aniso_U_22
_atom_site_aniso_U_33
_atom_site_aniso_U_23
_atom_site_aniso_U_13
_atom_site_aniso_U_12
Ru1 0.01573(8) 0.01123(8) 0.01393(8) -0.00362(6) -0.00194(6) 0.00151(5)
Cl1 0.0636(5) 0.0504(4) 0.0330(3) -0.0073(3) -0.0063(3) -0.0141(3)
Cl2 0.0680(5) 0.0579(4) 0.0427(4) -0.0264(3) -0.0281(3) 0.0264(4)
P1 0.0169(2) 0.0152(2) 0.0146(2) -0.00474(19) -0.00232(18) 0.00231(18)
P2 0.0194(2) 0.0119(2) 0.0143(2) -0.00390(18) -0.00207(18) 0.00148(18)
P3 0.0159(2) 0.0115(2) 0.0158(2) -0.00368(18) -0.00273(18) 0.00046(18)
O1 0.0237(8) 0.0433(10) 0.0370(10) -0.0154(8) -0.0141(7) 0.0059(7)
O2 0.0195(7) 0.0193(7) 0.0183(7) -0.0077(6) -0.0029(5) 0.0005(5)
C1 0.0234(10) 0.0169(9) 0.0196(10) -0.0065(8) 0.0008(8) 0.0028(8)
C2 0.0219(10) 0.0181(9) 0.0158(9) -0.0065(8) -0.0016(8) 0.0010(8)
C3 0.0265(10) 0.0207(10) 0.0205(10) -0.0075(8) -0.0045(8) 0.0044(8)
C4 0.0323(12) 0.0317(12) 0.0217(11) -0.0078(9) -0.0097(9) 0.0087(10)
C5 0.0324(12) 0.0358(12) 0.0212(11) -0.0143(10) -0.0061(9) -0.0018(10)
C6 0.0421(13) 0.0223(11) 0.0242(11) -0.0105(9) -0.0039(10) -0.0032(10)
C7 0.0366(12) 0.0174(10) 0.0189(10) -0.0050(8) -0.0043(9) 0.0012(9)
C8 0.0235(10) 0.0177(9) 0.0183(10) -0.0088(8) -0.0045(8) 0.0047(8)
C9 0.0257(11) 0.0194(10) 0.0335(12) -0.0104(9) -0.0044(9) 0.0037(8)
C10 0.0230(11) 0.0328(12) 0.0473(15) -0.0202(11) -0.0039(10) 0.0037(9)
C11 0.0287(12) 0.0363(13) 0.0453(15) -0.0233(11) -0.0163(11) 0.0156(10)
C12 0.0469(15) 0.0281(12) 0.0325(13) -0.0120(10) -0.0150(11) 0.0202(11)
C13 0.0364(12) 0.0206(10) 0.0236(11) -0.0060(9) -0.0035(9) 0.0099(9)
C14 0.0217(9) 0.0124(9) 0.0184(10) -0.0043(7) -0.0016(8) 0.0026(7)
C15 0.0270(10) 0.0172(9) 0.0203(10) -0.0073(8) -0.0035(8) -0.0008(8)
C16 0.0245(10) 0.0209(10) 0.0284(12) -0.0083(9) -0.0022(9) -0.0040(8)
C17 0.0260(10) 0.0179(10) 0.0233(11) -0.0043(8) 0.0029(8) -0.0019(8)
C18 0.0277(10) 0.0180(9) 0.0166(10) -0.0045(8) -0.0015(8) 0.0026(8)
C19 0.0203(9) 0.0131(9) 0.0182(10) -0.0051(7) -0.0030(8) 0.0021(7)
C20 0.0194(9) 0.0189(9) 0.0152(9) -0.0060(8) -0.0015(7) -0.0002(8)
C21 0.0179(9) 0.0201(9) 0.0135(9) -0.0039(8) -0.0018(7) 0.0000(8)
C22 0.0261(10) 0.0194(10) 0.0186(10) -0.0063(8) -0.0033(8) 0.0013(8)
C23 0.0310(11) 0.0274(11) 0.0190(10) -0.0089(9) -0.0063(9) -0.0014(9)
C24 0.0279(11) 0.0302(11) 0.0208(11) -0.0057(9) -0.0100(9) 0.0031(9)
C25 0.0247(10) 0.0218(10) 0.0217(11) -0.0055(8) -0.0073(8) 0.0047(8)
C26 0.0187(9) 0.0157(9) 0.0195(10) -0.0023(8) -0.0018(8) 0.0044(7)
C27 0.0209(10) 0.0177(9) 0.0215(10) -0.0029(8) -0.0024(8) 0.0019(8)
C28 0.0224(10) 0.0241(11) 0.0325(12) -0.0042(9) -0.0084(9) 0.0009(9)
C29 0.0191(10) 0.0244(11) 0.0373(13) 0.0011(10) -0.0003(9) 0.0002(9)
C30 0.0248(11) 0.0270(11) 0.0264(12) 0.0008(9) 0.0061(9) 0.0034(9)
C31 0.0255(11) 0.0245(11) 0.0217(11) -0.0032(9) -0.0018(8) 0.0043(9)
C32 0.0255(10) 0.0186(9) 0.0125(9) -0.0052(7) -0.0030(8) 0.0051(8)
C33 0.0278(11) 0.0216(10) 0.0223(11) -0.0080(8) -0.0045(8) 0.0025(8)
C34 0.0406(13) 0.0251(11) 0.0306(12) -0.0123(10) -0.0117(10) 0.0013(10)
C35 0.0549(16) 0.0243(11) 0.0326(13) -0.0169(10) -0.0128(11) 0.0114(11)
C36 0.0401(14) 0.0292(12) 0.0349(13) -0.0145(10) -0.0028(11) 0.0156(10)
C57 0.0653(19) 0.0388(15) 0.0430(16) -0.0151(13) -0.0270(14) 0.0089(13)
C37 0.0284(11) 0.0256(11) 0.0251(11) -0.0089(9) -0.0015(9) 0.0067(9)
C38 0.0197(9) 0.0127(8) 0.0138(9) -0.0021(7) -0.0029(7) 0.0017(7)
C39 0.0226(10) 0.0171(9) 0.0252(11) -0.0072(8) -0.0012(8) -0.0012(8)
C40 0.0323(12) 0.0186(10) 0.0379(13) -0.0153(9) -0.0023(10) 0.0024(9)
C41 0.0220(10) 0.0276(11) 0.0343(13) -0.0137(10) -0.0021(9) 0.0075(9)
C42 0.0178(9) 0.0253(11) 0.0310(12) -0.0110(9) -0.0029(8) 0.0018(8)
C43 0.0205(10) 0.0164(9) 0.0248(11) -0.0077(8) -0.0040(8) 0.0012(8)
C44 0.0166(9) 0.0149(9) 0.0230(10) -0.0076(8) 0.0002(8) 0.0001(7)
C45 0.0327(12) 0.0242(11) 0.0223(11) -0.0028(9) -0.0060(9) -0.0056(9)
C46 0.0393(13) 0.0228(11) 0.0290(12) -0.0028(9) 0.0016(10) -0.0110(10)
C47 0.0259(11) 0.0233(11) 0.0400(14) -0.0104(10) 0.0003(10) -0.0104(9)
C48 0.0267(11) 0.0324(12) 0.0384(14) -0.0135(11) -0.0113(10) -0.0027(10)
C49 0.0235(10) 0.0193(10) 0.0272(11) -0.0061(9) -0.0066(9) -0.0015(8)
C50 0.0196(9) 0.0147(9) 0.0165(9) -0.0035(7) -0.0022(7) -0.0019(7)
C51 0.0242(10) 0.0325(12) 0.0224(11) -0.0081(9) -0.0058(8) 0.0085(9)
C52 0.0292(11) 0.0392(13) 0.0231(11) -0.0071(10) -0.0109(9) 0.0055(10)
C53 0.0315(11) 0.0266(11) 0.0170(10) -0.0049(9) -0.0049(9) -0.0043(9)
C54 0.0318(11) 0.0247(11) 0.0190(10) -0.0062(9) 0.0017(9) 0.0039(9)
C55 0.0252(10) 0.0217(10) 0.0206(10) -0.0035(8) -0.0032(8) 0.0043(8)

loop_
_atom_type_symbol
_atom_type_description
_atom_type_scat_dispersion_real
_atom_type_scat_dispersion_imag
_atom_type_scat_source
C C 0.0033 0.0016 'International Tables Vol C Tables 4.2.6.8 and 6.1.1.4'
H H 0.0000 0.0000 'International Tables Vol C Tables 4.2.6.8 and 6.1.1.4'
O O 0.0106 0.0060 'International Tables Vol C Tables 4.2.6.8 and 6.1.1.4'
P P 0.1023 0.0942 'International Tables Vol C Tables 4.2.6.8 and 6.1.1.4'
Ru Ru -1.2594 0.8363 'International Tables Vol C Tables 4.2.6.8 and 6.1.1.4'
Cl Cl 0.1484 0.1585 'International Tables Vol C Tables 4.2.6.8 and 6.1.1.4'

loop_
_geom_angle_atom_site_label_1
_geom_angle_atom_site_label_2
_geom_angle_atom_site_label_3
_geom_angle
_geom_angle_site_symmetry_1
_geom_angle_site_symmetry_3
_geom_angle_publ_flag
C1 Ru1 P2 98.41(6) . . ?
C1 Ru1 P3 105.84(6) . . ?
P2 Ru1 P3 143.866(19) . . ?
C1 Ru1 P1 90.27(6) . . ?
P2 Ru1 P1 103.317(18) . . ?
P3 Ru1 P1 102.944(18) . . ?
C1 Ru1 H1 90.6(9) . . ?
P2 Ru1 H1 75.2(9) . . ?
P3 Ru1 H1 78.1(9) . . ?
P1 Ru1 H1 178.4(9) . . ?
C1 Ru1 H2 177.6(9) . . ?
P2 Ru1 H2 79.6(9) . . ?
P3 Ru1 H2 75.3(9) . . ?
P1 Ru1 H2 91.5(9) . . ?
H1 Ru1 H2 87.6(13) . . ?
C26 P1 C32 102.09(9) . . ?
C26 P1 C21 101.29(9) . . ?
C32 P1 C21 98.10(9) . . ?
C26 P1 Ru1 120.43(7) . . ?
C32 P1 Ru1 114.86(6) . . ?
C21 P1 Ru1 116.69(6) . . ?
C14 P2 C2 101.07(9) . . ?
C14 P2 C8 104.25(9) . . ?
C2 P2 C8 99.79(9) . . ?
C14 P2 Ru1 115.20(6) . . ?
C2 P2 Ru1 116.95(6) . . ?
C8 P2 Ru1 117.12(7) . . ?
C38 P3 C44 100.74(9) . . ?
C38 P3 C50 101.56(9) . . ?
C44 P3 C50 98.13(9) . . ?
C38 P3 Ru1 117.84(6) . . ?
C44 P3 Ru1 121.97(7) . . ?
C50 P3 Ru1 113.08(6) . . ?
C20 O2 C19 118.08(15) . . ?
O1 C1 Ru1 177.92(19) . . ?
C3 C2 C7 118.29(19) . . ?
C3 C2 P2 121.55(15) . . ?
C7 C2 P2 120.15(15) . . ?
C4 C3 C2 120.6(2) . . ?
C4 C3 H3 119.7 . . ?
C2 C3 H3 119.7 . . ?
C5 C4 C3 120.3(2) . . ?
C5 C4 H4 119.9 . . ?
C3 C4 H4 119.9 . . ?
C4 C5 C6 119.9(2) . . ?
C4 C5 H5 120.0 . . ?
C6 C5 H5 120.0 . . ?
C5 C6 C7 119.8(2) . . ?
C5 C6 H6 120.1 . . ?
C7 C6 H6 120.1 . . ?
C6 C7 C2 121.0(2) . . ?
C6 C7 H7 119.5 . . ?
C2 C7 H7 119.5 . . ?
C9 C8 C13 118.73(19) . . ?
C9 C8 P2 117.74(15) . . ?
C13 C8 P2 123.52(16) . . ?
C10 C9 C8 121.0(2) . . ?
C10 C9 H9 119.5 . . ?
C8 C9 H9 119.5 . . ?
C11 C10 C9 119.8(2) . . ?
C11 C10 H10 120.1 . . ?
C9 C10 H10 120.1 . . ?
C12 C11 C10 119.9(2) . . ?
C12 C11 H11 120.0 . . ?
C10 C11 H11 120.0 . . ?
C11 C12 C13 120.5(2) . . ?
C11 C12 H12 119.7 . . ?
C13 C12 H12 119.7 . . ?
C12 C13 C8 120.0(2) . . ?
C12 C13 H13 120.0 . . ?
C8 C13 H13 120.0 . . ?
C19 C14 C15 117.52(18) . . ?
C19 C14 P2 116.35(15) . . ?
C15 C14 P2 125.16(16) . . ?
C14 C15 C16 120.8(2) . . ?
C14 C15 H15 119.6 . . ?
C16 C15 H15 119.6 . . ?
C17 C16 C15 120.0(2) . . ?
C17 C16 H16 120.0 . . ?
C15 C16 H16 120.0 . . ?
C16 C17 C18 120.32(19) . . ?
C16 C17 H17 119.8 . . ?
C18 C17 H17 119.8 . . ?
C19 C18 C17 118.9(2) . . ?
C19 C18 H18 120.6 . . ?
C17 C18 H18 120.6 . . ?
C18 C19 O2 122.41(18) . . ?
C18 C19 C14 122.47(19) . . ?
O2 C19 C14 115.09(17) . . ?
C25 C20 O2 116.06(18) . . ?
C25 C20 C21 122.32(19) . . ?
O2 C20 C21 121.49(17) . . ?
C22 C21 C20 115.86(18) . . ?
C22 C21 P1 122.40(15) . . ?
C20 C21 P1 121.69(15) . . ?
C23 C22 C21 122.3(2) . . ?
C23 C22 H22 118.8 . . ?
C21 C22 H22 118.8 . . ?
C24 C23 C22 120.2(2) . . ?
C24 C23 H23 119.9 . . ?
C22 C23 H23 119.9 . . ?
C23 C24 C25 119.0(2) . . ?
C23 C24 H24 120.5 . . ?
C25 C24 H24 120.5 . . ?
C20 C25 C24 120.2(2) . . ?
C20 C25 H25 119.9 . . ?
C24 C25 H25 119.9 . . ?
C27 C26 C31 118.74(19) . . ?
C27 C26 P1 119.55(15) . . ?
C31 C26 P1 121.68(16) . . ?
C28 C27 C26 120.7(2) . . ?
C28 C27 H27 119.6 . . ?
C26 C27 H27 119.6 . . ?
C29 C28 C27 120.0(2) . . ?
C29 C28 H28 120.0 . . ?
C27 C28 H28 120.0 . . ?
C30 C29 C28 119.7(2) . . ?
C30 C29 H29 120.1 . . ?
C28 C29 H29 120.1 . . ?
C29 C30 C31 120.7(2) . . ?
C29 C30 H30 119.6 . . ?
C31 C30 H30 119.6 . . ?
C30 C31 C26 120.1(2) . . ?
C30 C31 H31 120.0 . . ?
C26 C31 H31 120.0 . . ?
C37 C32 C33 118.46(19) . . ?
C37 C32 P1 124.68(17) . . ?
C33 C32 P1 116.86(15) . . ?
C34 C33 C32 121.3(2) . . ?
C34 C33 H33 119.4 . . ?
C32 C33 H33 119.4 . . ?
C35 C34 C33 119.9(2) . . ?
C35 C34 H34 120.0 . . ?
C33 C34 H34 120.0 . . ?
C36 C35 C34 119.5(2) . . ?
C36 C35 H35 120.2 . . ?
C34 C35 H35 120.2 . . ?
C35 C36 C37 121.2(2) . . ?
C35 C36 H36 119.4 . . ?
C37 C36 H36 119.4 . . ?
Cl2 C57 Cl1 110.75(11) . . ?
Cl2 C57 H57A 109.5 . . ?
Cl1 C57 H57A 109.5 . . ?
Cl2 C57 H57B 109.5 . . ?
Cl1 C57 H57B 109.5 . . ?
H57A C57 H57B 108.1 . . ?
C32 C37 C36 119.6(2) . . ?
C32 C37 H37 120.2 . . ?
C36 C37 H37 120.2 . . ?
C39 C38 C43 118.49(18) . . ?
C39 C38 P3 123.15(15) . . ?
C43 C38 P3 118.36(14) . . ?
C38 C39 C40 120.43(19) . . ?
C38 C39 H39 119.8 . . ?
C40 C39 H39 119.8 . . ?
C41 C40 C39 120.4(2) . . ?
C41 C40 H40 119.8 . . ?
C39 C40 H40 119.8 . . ?
C40 C41 C42 120.0(2) . . ?
C40 C41 H41 120.0 . . ?
C42 C41 H41 120.0 . . ?
C41 C42 C43 119.7(2) . . ?
C41 C42 H42 120.2 . . ?
C43 C42 H42 120.2 . . ?
C42 C43 C38 120.99(19) . . ?
C42 C43 H43 119.5 . . ?
C38 C43 H43 119.5 . . ?
C49 C44 C45 118.39(19) . . ?
C49 C44 P3 120.12(15) . . ?
C45 C44 P3 121.33(16) . . ?
C46 C45 C44 120.6(2) . . ?
C46 C45 H45 119.7 . . ?
C44 C45 H45 119.7 . . ?
C47 C46 C45 119.9(2) . . ?
C47 C46 H46 120.1 . . ?
C45 C46 H46 120.1 . . ?
C48 C47 C46 119.7(2) . . ?
C48 C47 H47 120.2 . . ?
C46 C47 H47 120.2 . . ?
C47 C48 C49 120.6(2) . . ?
C47 C48 H48 119.7 . . ?
C49 C48 H48 119.7 . . ?
C44 C49 C48 120.7(2) . . ?
C44 C49 H49 119.7 . . ?
C48 C49 H49 119.7 . . ?
C51 C50 C55 117.88(19) . . ?
C51 C50 P3 123.23(16) . . ?
C55 C50 P3 118.41(15) . . ?
C52 C51 C50 120.7(2) . . ?
C52 C51 H51 119.6 . . ?
C50 C51 H51 119.6 . . ?
C53 C52 C51 120.7(2) . . ?
C53 C52 H52 119.7 . . ?
C51 C52 H52 119.7 . . ?
C52 C53 C54 119.6(2) . . ?
C52 C53 H53 120.2 . . ?
C54 C53 H53 120.2 . . ?
C53 C54 C55 119.8(2) . . ?
C53 C54 H54 120.1 . . ?
C55 C54 H54 120.1 . . ?
C54 C55 C50 121.3(2) . . ?
C54 C55 H55 119.4 . . ?
C50 C55 H55 119.4 . . ?

loop_
_geom_bond_atom_site_label_1
_geom_bond_atom_site_label_2
_geom_bond_distance
_geom_bond_site_symmetry_2
_geom_bond_publ_flag
Ru1 C1 1.898(2) . ?
Ru1 P2 2.2981(5) . ?
Ru1 P3 2.3184(5) . ?
Ru1 P1 2.3952(5) . ?
Ru1 H1 1.599(3) . ?
Ru1 H2 1.600(3) . ?
Cl1 C57 1.788(2) . ?
Cl2 C57 1.756(2) . ?
P1 C26 1.845(2) . ?
P1 C32 1.847(2) . ?
P1 C21 1.873(2) . ?
P2 C14 1.833(2) . ?
P2 C2 1.842(2) . ?
P2 C8 1.843(2) . ?
P3 C38 1.839(2) . ?
P3 C44 1.843(2) . ?
P3 C50 1.845(2) . ?
O1 C1 1.153(3) . ?
O2 C20 1.387(2) . ?
O2 C19 1.393(2) . ?
C2 C3 1.395(3) . ?
C2 C7 1.399(3) . ?
C3 C4 1.394(3) . ?
C3 H3 0.9500 . ?
C4 C5 1.380(3) . ?
C4 H4 0.9500 . ?
C5 C6 1.388(3) . ?
C5 H5 0.9500 . ?
C6 C7 1.390(3) . ?
C6 H6 0.9500 . ?
C7 H7 0.9500 . ?
C8 C9 1.391(3) . ?
C8 C13 1.397(3) . ?
C9 C10 1.391(3) . ?
C9 H9 0.9500 . ?
C10 C11 1.385(4) . ?
C10 H10 0.9500 . ?
C11 C12 1.379(4) . ?
C11 H11 0.9500 . ?
C12 C13 1.395(3) . ?
C12 H12 0.9500 . ?
C13 H13 0.9500 . ?
C14 C19 1.394(3) . ?
C14 C15 1.394(3) . ?
C15 C16 1.396(3) . ?
C15 H15 0.9500 . ?
C16 C17 1.382(3) . ?
C16 H16 0.9500 . ?
C17 C18 1.387(3) . ?
C17 H17 0.9500 . ?
C18 C19 1.382(3) . ?
C18 H18 0.9500 . ?
C20 C25 1.385(3) . ?
C20 C21 1.405(3) . ?
C21 C22 1.401(3) . ?
C22 C23 1.389(3) . ?
C22 H22 0.9500 . ?
C23 C24 1.386(3) . ?
C23 H23 0.9500 . ?
C24 C25 1.389(3) . ?
C24 H24 0.9500 . ?
C25 H25 0.9500 . ?
C26 C27 1.394(3) . ?
C26 C31 1.400(3) . ?
C27 C28 1.393(3) . ?
C27 H27 0.9500 . ?
C28 C29 1.388(3) . ?
C28 H28 0.9500 . ?
C29 C30 1.379(4) . ?
C29 H29 0.9500 . ?
C30 C31 1.392(3) . ?
C30 H30 0.9500 . ?
C31 H31 0.9500 . ?
C32 C37 1.390(3) . ?
C32 C33 1.392(3) . ?
C33 C34 1.388(3) . ?
C33 H33 0.9500 . ?
C34 C35 1.385(4) . ?
C34 H34 0.9500 . ?
C35 C36 1.362(3) . ?
C35 H35 0.9500 . ?
C36 C37 1.409(3) . ?
C36 H36 0.9500 . ?
C57 H57A 0.9900 . ?
C57 H57B 0.9900 . ?
C37 H37 0.9500 . ?
C38 C39 1.391(3) . ?
C38 C43 1.396(3) . ?
C39 C40 1.394(3) . ?
C39 H39 0.9500 . ?
C40 C41 1.375(3) . ?
C40 H40 0.9500 . ?
C41 C42 1.388(3) . ?
C41 H41 0.9500 . ?
C42 C43 1.388(3) . ?
C42 H42 0.9500 . ?
C43 H43 0.9500 . ?
C44 C49 1.385(3) . ?
C44 C45 1.397(3) . ?
C45 C46 1.397(3) . ?
C45 H45 0.9500 . ?
C46 C47 1.380(3) . ?
C46 H46 0.9500 . ?
C47 C48 1.376(3) . ?
C47 H47 0.9500 . ?
C48 C49 1.389(3) . ?
C48 H48 0.9500 . ?
C49 H49 0.9500 . ?
C50 C51 1.393(3) . ?
C50 C55 1.394(3) . ?
C51 C52 1.389(3) . ?
C51 H51 0.9500 . ?
C52 C53 1.374(3) . ?
C52 H52 0.9500 . ?
C53 C54 1.386(3) . ?
C53 H53 0.9500 . ?
C54 C55 1.388(3) . ?
C54 H54 0.9500 . ?
C55 H55 0.9500 . ?

loop_
_geom_torsion_atom_site_label_1
_geom_torsion_atom_site_label_2
_geom_torsion_atom_site_label_3
_geom_torsion_atom_site_label_4
_geom_torsion
_geom_torsion_site_symmetry_1
_geom_torsion_site_symmetry_2
_geom_torsion_site_symmetry_3
_geom_torsion_site_symmetry_4
_geom_torsion_publ_flag
C1 Ru1 P1 C26 155.37(9) . . . . ?
P2 Ru1 P1 C26 56.66(7) . . . . ?
P3 Ru1 P1 C26 -98.30(7) . . . . ?
C1 Ru1 P1 C32 -81.96(9) . . . . ?
P2 Ru1 P1 C32 179.33(7) . . . . ?
P3 Ru1 P1 C32 24.38(7) . . . . ?
C1 Ru1 P1 C21 32.04(9) . . . . ?
P2 Ru1 P1 C21 -66.67(7) . . . . ?
P3 Ru1 P1 C21 138.38(7) . . . . ?
C1 Ru1 P2 C14 -105.33(10) . . . . ?
P3 Ru1 P2 C14 122.56(8) . . . . ?
P1 Ru1 P2 C14 -13.04(8) . . . . ?
C1 Ru1 P2 C2 136.15(9) . . . . ?
P3 Ru1 P2 C2 4.04(8) . . . . ?
P1 Ru1 P2 C2 -131.56(7) . . . . ?
C1 Ru1 P2 C8 17.80(10) . . . . ?
P3 Ru1 P2 C8 -114.30(8) . . . . ?
P1 Ru1 P2 C8 110.09(7) . . . . ?
C1 Ru1 P3 C38 117.90(10) . . . . ?
P2 Ru1 P3 C38 -111.82(8) . . . . ?
P1 Ru1 P3 C38 23.87(7) . . . . ?
C1 Ru1 P3 C44 -7.41(10) . . . . ?
P2 Ru1 P3 C44 122.87(8) . . . . ?
P1 Ru1 P3 C44 -101.44(8) . . . . ?
C1 Ru1 P3 C50 -123.97(9) . . . . ?
P2 Ru1 P3 C50 6.31(8) . . . . ?
P1 Ru1 P3 C50 142.00(7) . . . . ?
P2 Ru1 C1 O1 43(5) . . . . ?
P3 Ru1 C1 O1 -164(5) . . . . ?
P1 Ru1 C1 O1 -61(5) . . . . ?
C14 P2 C2 C3 -120.56(18) . . . . ?
C8 P2 C2 C3 132.68(18) . . . . ?
Ru1 P2 C2 C3 5.3(2) . . . . ?
C14 P2 C2 C7 58.47(19) . . . . ?
C8 P2 C2 C7 -48.28(19) . . . . ?
Ru1 P2 C2 C7 -175.63(15) . . . . ?
C7 C2 C3 C4 -1.7(3) . . . . ?
P2 C2 C3 C4 177.35(17) . . . . ?
C2 C3 C4 C5 -1.2(3) . . . . ?
C3 C4 C5 C6 2.8(4) . . . . ?
C4 C5 C6 C7 -1.4(4) . . . . ?
C5 C6 C7 C2 -1.5(4) . . . . ?
C3 C2 C7 C6 3.1(3) . . . . ?
P2 C2 C7 C6 -176.01(17) . . . . ?
C14 P2 C8 C9 176.13(17) . . . . ?
C2 P2 C8 C9 -79.69(18) . . . . ?
Ru1 P2 C8 C9 47.55(19) . . . . ?
C14 P2 C8 C13 -4.3(2) . . . . ?
C2 P2 C8 C13 99.88(19) . . . . ?
Ru1 P2 C8 C13 -132.88(17) . . . . ?
C13 C8 C9 C10 -0.7(3) . . . . ?
P2 C8 C9 C10 178.84(18) . . . . ?
C8 C9 C10 C11 1.1(4) . . . . ?
C9 C10 C11 C12 -0.2(4) . . . . ?
C10 C11 C12 C13 -1.1(4) . . . . ?
C11 C12 C13 C8 1.5(4) . . . . ?
C9 C8 C13 C12 -0.6(3) . . . . ?
P2 C8 C13 C12 179.86(18) . . . . ?
C2 P2 C14 C19 -173.28(15) . . . . ?
C8 P2 C14 C19 -70.07(16) . . . . ?
Ru1 P2 C14 C19 59.66(16) . . . . ?
C2 P2 C14 C15 18.35(19) . . . . ?
C8 P2 C14 C15 121.56(18) . . . . ?
Ru1 P2 C14 C15 -108.71(17) . . . . ?
C19 C14 C15 C16 0.7(3) . . . . ?
P2 C14 C15 C16 168.98(16) . . . . ?
C14 C15 C16 C17 0.0(3) . . . . ?
C15 C16 C17 C18 -0.4(3) . . . . ?
C16 C17 C18 C19 0.1(3) . . . . ?
C17 C18 C19 O2 178.73(18) . . . . ?
C17 C18 C19 C14 0.7(3) . . . . ?
C20 O2 C19 C18 38.0(3) . . . . ?
C20 O2 C19 C14 -143.83(17) . . . . ?
C15 C14 C19 C18 -1.1(3) . . . . ?
P2 C14 C19 C18 -170.35(16) . . . . ?
C15 C14 C19 O2 -179.26(17) . . . . ?
P2 C14 C19 O2 11.5(2) . . . . ?
C19 O2 C20 C25 -112.0(2) . . . . ?
C19 O2 C20 C21 72.1(2) . . . . ?
C25 C20 C21 C22 3.0(3) . . . . ?
O2 C20 C21 C22 178.71(17) . . . . ?
C25 C20 C21 P1 -174.31(16) . . . . ?
O2 C20 C21 P1 1.4(3) . . . . ?
C26 P1 C21 C22 94.31(18) . . . . ?
C32 P1 C21 C22 -9.83(18) . . . . ?
Ru1 P1 C21 C22 -132.97(15) . . . . ?
C26 P1 C21 C20 -88.52(17) . . . . ?
C32 P1 C21 C20 167.35(16) . . . . ?
Ru1 P1 C21 C20 44.20(18) . . . . ?
C20 C21 C22 C23 -2.6(3) . . . . ?
P1 C21 C22 C23 174.69(16) . . . . ?
C21 C22 C23 C24 0.8(3) . . . . ?
C22 C23 C24 C25 0.9(3) . . . . ?
O2 C20 C25 C24 -177.46(18) . . . . ?
C21 C20 C25 C24 -1.6(3) . . . . ?
C23 C24 C25 C20 -0.5(3) . . . . ?
C32 P1 C26 C27 -115.57(16) . . . . ?
C21 P1 C26 C27 143.49(16) . . . . ?
Ru1 P1 C26 C27 13.07(18) . . . . ?
C32 P1 C26 C31 62.50(18) . . . . ?
C21 P1 C26 C31 -38.44(19) . . . . ?
Ru1 P1 C26 C31 -168.86(14) . . . . ?
C31 C26 C27 C28 -0.6(3) . . . . ?
P1 C26 C27 C28 177.52(16) . . . . ?
C26 C27 C28 C29 0.3(3) . . . . ?
C27 C28 C29 C30 0.3(3) . . . . ?
C28 C29 C30 C31 -0.6(3) . . . . ?
C29 C30 C31 C26 0.3(3) . . . . ?
C27 C26 C31 C30 0.3(3) . . . . ?
P1 C26 C31 C30 -177.81(16) . . . . ?
C26 P1 C32 C37 6.6(2) . . . . ?
C21 P1 C32 C37 110.01(19) . . . . ?
Ru1 P1 C32 C37 -125.52(17) . . . . ?
C26 P1 C32 C33 -173.53(16) . . . . ?
C21 P1 C32 C33 -70.08(17) . . . . ?
Ru1 P1 C32 C33 54.39(17) . . . . ?
C37 C32 C33 C34 -0.3(3) . . . . ?
P1 C32 C33 C34 179.78(17) . . . . ?
C32 C33 C34 C35 -0.1(3) . . . . ?
C33 C34 C35 C36 0.8(4) . . . . ?
C34 C35 C36 C37 -1.2(3) . . . . ?
C33 C32 C37 C36 -0.1(3) . . . . ?
P1 C32 C37 C36 179.86(15) . . . . ?
C35 C36 C37 C32 0.8(3) . . . . ?
C44 P3 C38 C39 7.12(19) . . . . ?
C50 P3 C38 C39 107.82(18) . . . . ?
Ru1 P3 C38 C39 -128.08(16) . . . . ?
C44 P3 C38 C43 -172.89(16) . . . . ?
C50 P3 C38 C43 -72.18(17) . . . . ?
Ru1 P3 C38 C43 51.91(17) . . . . ?
C43 C38 C39 C40 0.6(3) . . . . ?
P3 C38 C39 C40 -179.39(17) . . . . ?
C38 C39 C40 C41 0.4(3) . . . . ?
C39 C40 C41 C42 -0.5(4) . . . . ?
C40 C41 C42 C43 -0.4(4) . . . . ?
C41 C42 C43 C38 1.5(3) . . . . ?
C39 C38 C43 C42 -1.6(3) . . . . ?
P3 C38 C43 C42 178.41(17) . . . . ?
C38 P3 C44 C49 -98.44(18) . . . . ?
C50 P3 C44 C49 158.08(17) . . . . ?
Ru1 P3 C44 C49 34.3(2) . . . . ?
C38 P3 C44 C45 76.95(19) . . . . ?
C50 P3 C44 C45 -26.53(19) . . . . ?
Ru1 P3 C44 C45 -150.30(15) . . . . ?
C49 C44 C45 C46 2.5(3) . . . . ?
P3 C44 C45 C46 -172.96(18) . . . . ?
C44 C45 C46 C47 0.7(4) . . . . ?
C45 C46 C47 C48 -3.1(4) . . . . ?
C46 C47 C48 C49 2.2(4) . . . . ?
C45 C44 C49 C48 -3.4(3) . . . . ?
P3 C44 C49 C48 172.16(18) . . . . ?
C47 C48 C49 C44 1.0(4) . . . . ?
C38 P3 C50 C51 -5.08(19) . . . . ?
C44 P3 C50 C51 97.70(18) . . . . ?
Ru1 P3 C50 C51 -132.34(16) . . . . ?
C38 P3 C50 C55 -176.89(16) . . . . ?
C44 P3 C50 C55 -74.10(17) . . . . ?
Ru1 P3 C50 C55 55.86(17) . . . . ?
C55 C50 C51 C52 1.1(3) . . . . ?
P3 C50 C51 C52 -170.73(18) . . . . ?
C50 C51 C52 C53 0.6(4) . . . . ?
C51 C52 C53 C54 -1.7(4) . . . . ?
C52 C53 C54 C55 1.1(3) . . . . ?
C53 C54 C55 C50 0.7(3) . . . . ?
C51 C50 C55 C54 -1.8(3) . . . . ?
P3 C50 C55 C54 170.48(17) . . . . ?
